data_4338359
loop_
_publ_author_name
'Massue, Julien'
'Olesiak-Banska, Joanna'
'Jeanneau, Erwann'
'Aronica, Christophe'
'Matczyszyn, Katarzyna'
'Samoc, Marek'
'Monnereau, Cyrille'
'Andraud, Chantal'

_publ_section_title
;
 Remarkable effect of iridium cyclometalation on the nonlinear absorption
 properties of a quadrupolar imine ligand.
;
_journal_issue 19
_journal_name_full 'Inorganic chemistry'
_journal_page_first 10705
_journal_page_last 10707
_journal_paper_doi 10.1021/ic4012313
_journal_volume 52
_journal_year 2013
_chemical_formula_moiety 'C72 H110 Cl2 Ir2 N4'
_chemical_formula_sum 'C72 H110 Cl2 Ir2 N4'
_chemical_formula_weight 1487.04
_space_group_IT_number 14
_symmetry_cell_setting monoclinic
_symmetry_space_group_name_Hall '-P 2yn'
_symmetry_space_group_name_H-M 'P 1 21/n 1'
_atom_sites_solution_hydrogens difmap
_atom_sites_solution_primary direct
_cell_angle_alpha 90
_cell_angle_beta 98.303(6)
_cell_angle_gamma 90
_cell_formula_units_Z 4
_cell_length_a 15.3241(9)
_cell_length_b 17.4300(10)
_cell_length_c 26.864(2)
_cell_measurement_reflns_used 9096
_cell_measurement_temperature 150
_cell_measurement_theta_max 29.4401
_cell_measurement_theta_min 3.3666
_cell_volume 7100.1(8)
_computing_cell_refinement
;
CrysAlisPro, Oxford Diffraction Ltd.,
Version 1.171.33.66 (release 28-04-2010 CrysAlis171 .NET)
(compiled Apr 28 2010,14:27:37)
;
_computing_data_collection
;
CrysAlisPro, Oxford Diffraction Ltd.,
Version 1.171.33.66 (release 28-04-2010 CrysAlis171 .NET)
(compiled Apr 28 2010,14:27:37)
;
_computing_data_reduction
;
CrysAlisPro, Oxford Diffraction Ltd.,
Version 1.171.33.66 (release 28-04-2010 CrysAlis171 .NET)
(compiled Apr 28 2010,14:27:37)
;
_computing_molecular_graphics 'CAMERON (Watkin et al., 1996)'
_computing_publication_material 'CRYSTALS (Betteridge et al., 2003)'
_computing_structure_refinement 'CRYSTALS (Betteridge et al., 2003)'
_computing_structure_solution 'SIR97 (Altomare et al., 1999)'
_diffrn_ambient_temperature 150
_diffrn_detector_area_resol_mean 10.4685
_diffrn_measured_fraction_theta_full 0.998
_diffrn_measured_fraction_theta_max 0.857
_diffrn_measurement_device_type 'Xcalibur, Atlas, Gemini ultra'
_diffrn_measurement_method \w
_diffrn_radiation_monochromator graphite
_diffrn_radiation_source 'Enhance (Mo) X-ray Source'
_diffrn_radiation_type 'Mo K\a'
_diffrn_radiation_wavelength 0.7107
_diffrn_reflns_av_R_equivalents 0.000
_diffrn_reflns_limit_h_max 20
_diffrn_reflns_limit_h_min -21
_diffrn_reflns_limit_k_max 23
_diffrn_reflns_limit_k_min 0
_diffrn_reflns_limit_l_max 36
_diffrn_reflns_limit_l_min 0
_diffrn_reflns_number 39249
_diffrn_reflns_theta_full 26.465
_diffrn_reflns_theta_max 29.503
_diffrn_reflns_theta_min 3.373
_diffrn_standards_number 0
_exptl_absorpt_coefficient_mu 3.861
_exptl_absorpt_correction_T_max 1.00000
_exptl_absorpt_correction_T_min 0.45362
_exptl_absorpt_correction_type multi-scan
_exptl_absorpt_process_details
;
CrysAlisPro, Oxford Diffraction Ltd.,
Version 1.171.33.66 (release 28-04-2010 CrysAlis171 .NET)
(compiled Apr 28 2010,14:27:37)
Empirical absorption correction using spherical harmonics,
 implemented in SCALE3 ABSPACK scaling algorithm.
;
_exptl_crystal_colour purple
_exptl_crystal_density_diffrn 1.391
_exptl_crystal_density_method 'not measured'
_exptl_crystal_description purple
_exptl_crystal_F_000 3032
_exptl_crystal_size_max 0.199
_exptl_crystal_size_mid 0.104
_exptl_crystal_size_min 0.088
_refine_diff_density_max 5.79
_refine_diff_density_min -5.57
_refine_ls_extinction_method None
_refine_ls_goodness_of_fit_ref 0.9925
_refine_ls_hydrogen_treatment constr
_refine_ls_matrix_type full
_refine_ls_number_parameters 721
_refine_ls_number_reflns 16947
_refine_ls_number_restraints 902
_refine_ls_R_factor_all 0.1692
_refine_ls_R_factor_gt 0.0707
_refine_ls_shift/su_max 0.0006681
_refine_ls_shift/su_mean 0.0000097
_refine_ls_structure_factor_coef Fsqd
_refine_ls_weighting_details
;
 Method, part 1, Chebychev polynomial, (Watkin, 1994, Prince, 1982) 
 [weight] = 1.0/[A~0~*T~0~(x)+A~1~*T~1~(x) ... +A~n-1~]*T~n-1~(x)] 
 where A~i~ are the Chebychev coefficients listed below and x= Fcalc/Fmax 
 Method = Robust Weighting (Prince, 1982) 
 W = [weight] * [1-(deltaF/6*sigmaF)^2^]^2^ 
 A~i~ are: 
 0.336E+05 0.475E+05 0.247E+05 0.852E+04 
;
_refine_ls_weighting_scheme calc
_refine_ls_wR_factor_all 0.1694
_refine_ls_wR_factor_gt 0.1173
_refine_ls_wR_factor_ref 0.1694
_reflns_limit_h_max 20
_reflns_limit_h_min -21
_reflns_limit_k_max 23
_reflns_limit_k_min 0
_reflns_limit_l_max 36
_reflns_limit_l_min 0
_reflns_number_gt 7792
_reflns_number_total 16975
_reflns_threshold_expression I>2.0\s(I)
_oxford_diffrn_Wilson_B_factor 2.42
_oxford_diffrn_Wilson_scale 3.54
_oxford_refine_ls_r_factor_ref 0.1692
_oxford_refine_ls_scale 5.90(8)
_oxford_reflns_number_all 16947
_oxford_reflns_threshold_expression_ref I>0.0\s(I)
_cod_data_source_file ic4012313_si_002.cif
_cod_data_source_block 1
_cod_original_sg_symbol_H-M 'P 1 21/n 1 '
_cod_database_code 4338359

loop_
_symmetry_equiv_pos_as_xyz
x,y,z
-x,-y,-z
-x+1/2,y+1/2,-z+1/2
x+1/2,-y+1/2,z+1/2

loop_
_atom_site_label
_atom_site_type_symbol
_atom_site_fract_x
_atom_site_fract_y
_atom_site_fract_z
_atom_site_U_iso_or_equiv
_atom_site_occupancy
_atom_site_adp_type
_atom_site_refinement_flags_posn
_atom_site_refinement_flags_adp
Ir1 Ir 0.47714(3) 0.44442(3) 0.62213(2) 0.0335 1.0000 Uani . U
Cl2 Cl 0.5943(2) 0.5315(2) 0.65039(13) 0.0405 1.0000 Uani . U
N3 N 0.5741(7) 0.3735(6) 0.6009(4) 0.0356 1.0000 Uani . U
C4 C 0.5905(9) 0.3812(8) 0.5551(5) 0.0365 1.0000 Uani . U
C5 C 0.5422(8) 0.4396(8) 0.5239(5) 0.0333 1.0000 Uani . U
C6 C 0.4846(8) 0.4817(8) 0.5513(5) 0.0327 1.0000 Uani . U
C7 C 0.4432(8) 0.5431(8) 0.5246(5) 0.0324 1.0000 Uani . U
C8 C 0.6242(10) 0.3210(9) 0.6339(5) 0.0454 1.0000 Uani . U
C9 C 0.6519(10) 0.3422(10) 0.6838(5) 0.0473 1.0000 Uani . U
C10 C 0.7019(11) 0.2920(10) 0.7159(6) 0.0530 1.0000 Uani . U
C11 C 0.7255(11) 0.2194(10) 0.6997(6) 0.0547 1.0000 Uani . U
N12 N 0.7780(10) 0.1705(9) 0.7331(5) 0.0657 1.0000 Uani . U
C13 C 0.8091(11) 0.0979(8) 0.7133(7) 0.0668 1.0000 Uani D U
C14 C 0.7386(10) 0.0350(9) 0.7148(6) 0.0790 1.0000 Uani D U
C15 C 0.7667(14) -0.0383(8) 0.6881(5) 0.0932 1.0000 Uani D U
C16 C 0.7510(18) -0.0274(11) 0.6301(5) 0.1136 1.0000 Uani D U
C17 C 0.780(2) -0.1009(11) 0.6043(6) 0.1340 1.0000 Uani D U
C18 C 0.785(2) -0.0833(11) 0.5480(6) 0.1533 1.0000 Uani D U
C19 C 0.7947(19) -0.1591(15) 0.5196(9) 0.1660 1.0000 Uani D U
C20 C 0.705(3) -0.2015(19) 0.5162(15) 0.2140 1.0000 Uani D U
C21 C 0.8087(10) 0.1899(10) 0.7854(6) 0.0694 1.0000 Uani D U
C22 C 0.8972(11) 0.2333(12) 0.7915(5) 0.0832 1.0000 Uani D U
C23 C 0.9295(11) 0.2462(14) 0.8480(5) 0.0967 1.0000 Uani D U
C24 C 1.0252(12) 0.2775(16) 0.8554(6) 0.1126 1.0000 Uani D U
C25 C 1.0631(11) 0.2743(18) 0.9121(6) 0.1257 1.0000 Uani D U
C26 C 1.1605(12) 0.2992(19) 0.9200(6) 0.1353 1.0000 Uani D U
C27 C 1.2018(15) 0.2807(18) 0.9745(7) 0.1425 1.0000 Uani D U
C28 C 1.2913(15) 0.3224(19) 0.9868(9) 0.1638 1.0000 Uani D U
C29 C 0.6954(10) 0.1985(10) 0.6504(6) 0.0532 1.0000 Uani . U
C30 C 0.6454(10) 0.2494(9) 0.6176(6) 0.0498 1.0000 Uani . U
C31 C 0.3393(9) 0.4608(10) 0.6241(5) 0.0490 1.0000 Uani . U
C32 C 0.3585(9) 0.3811(10) 0.6217(5) 0.0484 1.0000 Uani . U
C33 C 0.4109(10) 0.3610(10) 0.6684(5) 0.0497 1.0000 Uani . U
C34 C 0.4301(9) 0.4249(11) 0.6967(5) 0.0501 1.0000 Uani . U
C35 C 0.3896(10) 0.4901(10) 0.6717(6) 0.0511 1.0000 Uani . U
C36 C 0.3902(12) 0.5699(12) 0.6917(8) 0.0775 1.0000 Uani . U
C37 C 0.4899(11) 0.4270(13) 0.7477(5) 0.0734 1.0000 Uani . U
C38 C 0.4421(12) 0.2818(11) 0.6812(7) 0.0734 1.0000 Uani . U
C39 C 0.3117(12) 0.3317(12) 0.5792(7) 0.0766 1.0000 Uani . U
C40 C 0.2770(9) 0.5103(12) 0.5897(6) 0.0708 1.0000 Uani . U
Ir41 Ir -0.02954(4) 0.53257(4) 0.62351(2) 0.0400 1.0000 Uani . U
Cl42 Cl 0.0895(2) 0.4449(2) 0.64719(13) 0.0437 1.0000 Uani . U
N43 N 0.0599(7) 0.6132(7) 0.6084(4) 0.0399 1.0000 Uani . U
C44 C 0.0790(9) 0.6157(9) 0.5621(5) 0.0400 1.0000 Uani . U
C45 C 0.0369(8) 0.5592(9) 0.5289(5) 0.0368 1.0000 Uani . U
C46 C -0.0179(8) 0.5076(8) 0.5514(5) 0.0372 1.0000 Uani . U
C47 C -0.0539(9) 0.4494(9) 0.5210(5) 0.0376 1.0000 Uani . U
C48 C 0.1049(10) 0.6662(10) 0.6451(6) 0.0503 1.0000 Uani . U
C49 C 0.1486(10) 0.6388(10) 0.6901(5) 0.0514 1.0000 Uani . U
C50 C 0.1935(11) 0.6864(11) 0.7233(6) 0.0563 1.0000 Uani . U
C51 C 0.1950(11) 0.7678(11) 0.7149(6) 0.0603 1.0000 Uani . U
N52 N 0.2406(10) 0.8178(10) 0.7507(6) 0.0726 1.0000 Uani . U
C53 C 0.2883(10) 0.7888(11) 0.7966(6) 0.0754 1.0000 Uani D U
C54 C 0.3795(10) 0.7549(12) 0.7918(5) 0.0846 1.0000 Uani D U
C55 C 0.4172(12) 0.7191(14) 0.8430(6) 0.1041 1.0000 Uani D U
C56 C 0.5092(12) 0.6855(13) 0.8404(7) 0.1234 1.0000 Uani D U
C57 C 0.5388(15) 0.6395(12) 0.8895(8) 0.1382 1.0000 Uani D U
C58 C 0.4865(17) 0.5627(14) 0.8853(9) 0.1580 1.0000 Uani D U
C59 C 0.522(2) 0.5086(15) 0.9291(10) 0.1728 1.0000 Uani D U
C60 C 0.466(3) 0.4341(16) 0.9235(13) 0.2085 1.0000 Uani D U
C61 C 0.2442(12) 0.8946(10) 0.7404(6) 0.0777 1.0000 Uani D U
C62 C 0.3062(12) 0.9231(10) 0.7037(8) 0.0985 1.0000 Uani D U
C63 C 0.2787(12) 1.0068(11) 0.6893(9) 0.1256 1.0000 Uani D U
C64 C 0.3547(16) 1.0537(13) 0.6728(8) 0.1504 1.0000 Uani D U
C65 C 0.3815(18) 1.0176(13) 0.6256(10) 0.1642 1.0000 Uani D U
C66 C 0.4200(18) 1.0819(16) 0.5945(10) 0.1780 1.0000 Uani D U
C67 C 0.5141(15) 1.058(2) 0.5860(11) 0.1842 1.0000 Uani D U
C68 C 0.536(2) 1.095(2) 0.5366(11) 0.1938 1.0000 Uani D U
C69 C 0.1489(11) 0.7950(11) 0.6705(6) 0.0583 1.0000 Uani . U
C70 C 0.1052(11) 0.7451(10) 0.6343(6) 0.0551 1.0000 Uani . U
C71 C -0.1706(9) 0.5272(11) 0.6150(5) 0.0528 1.0000 Uani . U
C72 C -0.1418(10) 0.5991(11) 0.6341(6) 0.0525 1.0000 Uani . U
C73 C -0.0945(10) 0.5831(11) 0.6861(6) 0.0537 1.0000 Uani . U
C74 C -0.0931(10) 0.5046(11) 0.6911(5) 0.0526 1.0000 Uani . U
C75 C -0.1379(9) 0.4669(11) 0.6459(6) 0.0525 1.0000 Uani . U
C76 C -0.1506(13) 0.3846(12) 0.6376(8) 0.0774 1.0000 Uani . U
C77 C -0.0498(11) 0.4583(13) 0.7361(6) 0.0742 1.0000 Uani . U
C78 C -0.0588(12) 0.6413(12) 0.7235(6) 0.0737 1.0000 Uani . U
C79 C -0.1664(13) 0.6751(12) 0.6105(7) 0.0790 1.0000 Uani . U
C80 C -0.2317(10) 0.5203(14) 0.5634(6) 0.0795 1.0000 Uani . U
H41 H 0.6330 0.3499 0.5425 0.0440 1.0000 Uiso R .
H71 H 0.4037 0.5741 0.5401 0.0399 1.0000 Uiso R .
H91 H 0.6357 0.3908 0.6956 0.0569 1.0000 Uiso R .
H101 H 0.7210 0.3072 0.7496 0.0635 1.0000 Uiso R .
H131 H 0.8621 0.0824 0.7336 0.0800 1.0000 Uiso R .
H132 H 0.8199 0.1053 0.6797 0.0800 1.0000 Uiso R .
H141 H 0.7328 0.0233 0.7487 0.0947 1.0000 Uiso R .
H142 H 0.6837 0.0530 0.6978 0.0947 1.0000 Uiso R .
H151 H 0.8276 -0.0477 0.6987 0.1111 1.0000 Uiso R .
H152 H 0.7332 -0.0807 0.6969 0.1111 1.0000 Uiso R .
H161 H 0.7835 0.0157 0.6212 0.1345 1.0000 Uiso R .
H162 H 0.6899 -0.0192 0.6193 0.1345 1.0000 Uiso R .
H171 H 0.8371 -0.1153 0.6203 0.1580 1.0000 Uiso R .
H172 H 0.7397 -0.1414 0.6071 0.1580 1.0000 Uiso R .
H181 H 0.8332 -0.0506 0.5450 0.1793 1.0000 Uiso R .
H182 H 0.7315 -0.0588 0.5336 0.1793 1.0000 Uiso R .
H191 H 0.8386 -0.1900 0.5385 0.1947 1.0000 Uiso R .
H192 H 0.8109 -0.1488 0.4874 0.1947 1.0000 Uiso R .
H201 H 0.7091 -0.2486 0.4990 0.2493 1.0000 Uiso R .
H202 H 0.6890 -0.2112 0.5485 0.2493 1.0000 Uiso R .
H203 H 0.6613 -0.1700 0.4974 0.2493 1.0000 Uiso R .
H211 H 0.8160 0.1440 0.8046 0.0831 1.0000 Uiso R .
H212 H 0.7660 0.2215 0.7977 0.0831 1.0000 Uiso R .
H221 H 0.9395 0.2033 0.7776 0.0991 1.0000 Uiso R .
H222 H 0.8897 0.2811 0.7743 0.0991 1.0000 Uiso R .
H231 H 0.9271 0.1994 0.8660 0.1134 1.0000 Uiso R .
H232 H 0.8923 0.2830 0.8604 0.1134 1.0000 Uiso R .
H241 H 1.0259 0.3292 0.8441 0.1305 1.0000 Uiso R .
H242 H 1.0601 0.2467 0.8367 0.1305 1.0000 Uiso R .
H251 H 1.0305 0.3078 0.9303 0.1450 1.0000 Uiso R .
H252 H 1.0583 0.2233 0.9238 0.1450 1.0000 Uiso R .
H261 H 1.1648 0.3527 0.9141 0.1559 1.0000 Uiso R .
H262 H 1.1915 0.2718 0.8975 0.1559 1.0000 Uiso R .
H271 H 1.1628 0.2975 0.9968 0.1656 1.0000 Uiso R .
H272 H 1.2105 0.2269 0.9781 0.1656 1.0000 Uiso R .
H281 H 1.3160 0.3111 1.0204 0.1900 1.0000 Uiso R .
H282 H 1.2826 0.3762 0.9832 0.1900 1.0000 Uiso R .
H283 H 1.3303 0.3056 0.9645 0.1900 1.0000 Uiso R .
H291 H 0.7086 0.1490 0.6387 0.0647 1.0000 Uiso R .
H301 H 0.6256 0.2345 0.5838 0.0600 1.0000 Uiso R .
H361 H 0.4285 0.5723 0.7228 0.0938 1.0000 Uiso R .
H362 H 0.3323 0.5843 0.6967 0.0938 1.0000 Uiso R .
H363 H 0.4107 0.6040 0.6683 0.0938 1.0000 Uiso R .
H371 H 0.4932 0.4781 0.7602 0.0880 1.0000 Uiso R .
H372 H 0.4659 0.3946 0.7707 0.0880 1.0000 Uiso R .
H373 H 0.5473 0.4096 0.7438 0.0880 1.0000 Uiso R .
H381 H 0.4762 0.2821 0.7137 0.0899 1.0000 Uiso R .
H382 H 0.3928 0.2487 0.6813 0.0899 1.0000 Uiso R .
H383 H 0.4773 0.2640 0.6572 0.0899 1.0000 Uiso R .
H391 H 0.3321 0.2804 0.5833 0.0915 1.0000 Uiso R .
H392 H 0.2499 0.3331 0.5799 0.0915 1.0000 Uiso R .
H393 H 0.3239 0.3511 0.5479 0.0915 1.0000 Uiso R .
H401 H 0.2786 0.5618 0.6013 0.0849 1.0000 Uiso R .
H402 H 0.2189 0.4906 0.5882 0.0849 1.0000 Uiso R .
H403 H 0.2941 0.5087 0.5571 0.0849 1.0000 Uiso R .
H441 H 0.1177 0.6530 0.5516 0.0474 1.0000 Uiso R .
H471 H -0.0916 0.4134 0.5338 0.0453 1.0000 Uiso R .
H491 H 0.1469 0.5855 0.6973 0.0618 1.0000 Uiso R .
H501 H 0.2253 0.6660 0.7534 0.0674 1.0000 Uiso R .
H531 H 0.2968 0.8299 0.8200 0.0893 1.0000 Uiso R .
H532 H 0.2536 0.7501 0.8091 0.0893 1.0000 Uiso R .
H541 H 0.4179 0.7939 0.7831 0.0995 1.0000 Uiso R .
H542 H 0.3734 0.7162 0.7666 0.0995 1.0000 Uiso R .
H551 H 0.4213 0.7577 0.8682 0.1212 1.0000 Uiso R .
H552 H 0.3792 0.6794 0.8511 0.1212 1.0000 Uiso R .
H561 H 0.5498 0.7259 0.8379 0.1431 1.0000 Uiso R .
H562 H 0.5071 0.6528 0.8119 0.1431 1.0000 Uiso R .
H571 H 0.5259 0.6675 0.9179 0.1620 1.0000 Uiso R .
H572 H 0.6002 0.6292 0.8931 0.1620 1.0000 Uiso R .
H581 H 0.4258 0.5733 0.8854 0.1888 1.0000 Uiso R .
H582 H 0.4941 0.5382 0.8546 0.1888 1.0000 Uiso R .
H591 H 0.5156 0.5331 0.9600 0.2076 1.0000 Uiso R .
H592 H 0.5825 0.4966 0.9287 0.2076 1.0000 Uiso R .
H601 H 0.4860 0.4004 0.9505 0.2518 1.0000 Uiso R .
H602 H 0.4061 0.4464 0.9238 0.2518 1.0000 Uiso R .
H603 H 0.4729 0.4099 0.8925 0.2518 1.0000 Uiso R .
H621 H 0.3658 0.9216 0.7195 0.1162 1.0000 Uiso R .
H622 H 0.2996 0.8913 0.6746 0.1162 1.0000 Uiso R .
H631 H 0.2600 1.0318 0.7174 0.1489 1.0000 Uiso R .
H632 H 0.2315 1.0057 0.6622 0.1489 1.0000 Uiso R .
H641 H 0.3380 1.1058 0.6671 0.1775 1.0000 Uiso R .
H642 H 0.4042 1.0510 0.6985 0.1775 1.0000 Uiso R .
H651 H 0.4247 0.9788 0.6336 0.1940 1.0000 Uiso R .
H652 H 0.3303 0.9961 0.6066 0.1940 1.0000 Uiso R .
H661 H 0.4206 1.1292 0.6120 0.2087 1.0000 Uiso R .
H662 H 0.3842 1.0867 0.5627 0.2087 1.0000 Uiso R .
H671 H 0.5546 1.0785 0.6129 0.2155 1.0000 Uiso R .
H672 H 0.5195 1.0040 0.5854 0.2155 1.0000 Uiso R .
H681 H 0.5944 1.0819 0.5320 0.2265 1.0000 Uiso R .
H682 H 0.5306 1.1495 0.5372 0.2265 1.0000 Uiso R .
H683 H 0.4955 1.0750 0.5097 0.2265 1.0000 Uiso R .
H691 H 0.1467 0.8487 0.6645 0.0694 1.0000 Uiso R .
H701 H 0.0758 0.7644 0.6033 0.0654 1.0000 Uiso R .
H761 H -0.1200 0.3572 0.6653 0.0918 1.0000 Uiso R .
H762 H -0.2116 0.3727 0.6342 0.0918 1.0000 Uiso R .
H763 H -0.1281 0.3704 0.6077 0.0918 1.0000 Uiso R .
H771 H -0.0591 0.4051 0.7297 0.0879 1.0000 Uiso R .
H772 H -0.0747 0.4724 0.7652 0.0879 1.0000 Uiso R .
H773 H 0.0118 0.4687 0.7415 0.0879 1.0000 Uiso R .
H781 H -0.0321 0.6166 0.7534 0.0867 1.0000 Uiso R .
H782 H -0.1054 0.6733 0.7310 0.0867 1.0000 Uiso R .
H783 H -0.0161 0.6715 0.7102 0.0867 1.0000 Uiso R .
H791 H -0.1374 0.7146 0.6310 0.0945 1.0000 Uiso R .
H792 H -0.2284 0.6818 0.6080 0.0945 1.0000 Uiso R .
H793 H -0.1493 0.6775 0.5779 0.0945 1.0000 Uiso R .
H801 H -0.2452 0.4679 0.5562 0.0951 1.0000 Uiso R .
H802 H -0.2847 0.5479 0.5648 0.0951 1.0000 Uiso R .
H803 H -0.2022 0.5412 0.5378 0.0951 1.0000 Uiso R .
H611 H 0.2623 0.9197 0.7716 0.0913 1.0000 Uiso R .
H612 H 0.1862 0.9106 0.7272 0.0913 1.0000 Uiso R .

loop_
_atom_site_aniso_label
_atom_site_aniso_U_11
_atom_site_aniso_U_22
_atom_site_aniso_U_33
_atom_site_aniso_U_23
_atom_site_aniso_U_13
_atom_site_aniso_U_12
Ir1 0.0286(2) 0.0450(3) 0.0266(2) 0.0065(2) 0.00334(19) -0.0067(2)
Cl2 0.0387(15) 0.0480(19) 0.0345(16) -0.0028(14) 0.0037(12) -0.0117(12)
N3 0.037(3) 0.038(3) 0.032(2) 0.007(2) 0.005(2) -0.0049(18)
C4 0.035(5) 0.042(5) 0.032(3) 0.007(3) 0.006(3) -0.001(3)
C5 0.030(4) 0.042(5) 0.028(3) 0.005(3) 0.004(3) -0.004(3)
C6 0.029(3) 0.042(4) 0.0278(14) 0.0057(18) 0.0045(16) -0.005(2)
C7 0.027(4) 0.042(5) 0.029(3) 0.005(3) 0.004(3) -0.006(3)
C8 0.048(4) 0.050(4) 0.038(3) 0.013(3) 0.008(3) 0.006(3)
C9 0.047(6) 0.058(5) 0.037(4) 0.015(3) 0.006(4) 0.007(4)
C10 0.054(6) 0.061(5) 0.043(4) 0.019(4) 0.004(4) 0.008(5)
C11 0.057(6) 0.061(5) 0.047(4) 0.024(3) 0.012(4) 0.012(4)
N12 0.070(6) 0.072(5) 0.055(4) 0.030(4) 0.012(4) 0.020(4)
C13 0.067(7) 0.068(5) 0.067(6) 0.032(5) 0.013(6) 0.018(4)
C14 0.081(8) 0.075(6) 0.081(7) 0.036(6) 0.011(7) 0.008(5)
C15 0.113(9) 0.075(6) 0.091(7) 0.025(6) 0.010(8) 0.003(7)
C16 0.155(11) 0.096(9) 0.089(7) 0.017(7) 0.010(9) -0.001(9)
C17 0.191(12) 0.108(10) 0.101(8) 0.005(7) 0.016(10) 0.005(10)
C18 0.227(14) 0.133(12) 0.100(8) -0.001(8) 0.025(11) 0.003(12)
C19 0.245(16) 0.141(13) 0.111(10) -0.016(9) 0.023(13) -0.010(13)
C20 0.28(2) 0.183(19) 0.180(19) -0.020(17) 0.02(2) -0.050(16)
C21 0.076(6) 0.077(7) 0.054(4) 0.034(4) 0.008(5) 0.019(5)
C22 0.090(7) 0.089(8) 0.070(6) 0.020(6) 0.011(5) 0.003(6)
C23 0.109(8) 0.107(10) 0.073(6) 0.010(7) 0.010(6) -0.010(8)
C24 0.118(9) 0.133(11) 0.085(7) 0.005(8) 0.007(6) -0.026(8)
C25 0.128(10) 0.156(12) 0.087(7) 0.003(9) 0.000(7) -0.029(10)
C26 0.130(10) 0.174(13) 0.095(9) 0.005(10) -0.004(7) -0.034(11)
C27 0.135(11) 0.189(15) 0.096(10) 0.006(12) -0.007(8) -0.035(12)
C28 0.138(15) 0.21(2) 0.128(16) 0.004(17) -0.021(11) -0.041(15)
C29 0.059(6) 0.053(5) 0.050(4) 0.021(4) 0.013(4) 0.009(4)
C30 0.055(6) 0.050(4) 0.045(4) 0.015(3) 0.010(4) 0.009(4)
C31 0.0303(11) 0.078(4) 0.040(3) 0.015(3) 0.0106(19) -0.004(2)
C32 0.036(2) 0.072(3) 0.038(3) 0.009(3) 0.008(2) -0.020(2)
C33 0.042(3) 0.068(3) 0.041(3) 0.018(2) 0.010(2) -0.014(2)
C34 0.038(3) 0.082(4) 0.0309(16) 0.009(2) 0.0098(17) -0.010(2)
C35 0.042(3) 0.073(3) 0.041(3) 0.002(2) 0.018(2) -0.005(2)
C36 0.068(10) 0.086(4) 0.085(9) -0.021(5) 0.036(7) 0.005(6)
C37 0.055(8) 0.138(10) 0.028(2) 0.007(5) 0.008(3) -0.012(8)
C38 0.078(10) 0.071(3) 0.075(9) 0.038(4) 0.026(7) -0.011(5)
C39 0.060(9) 0.103(7) 0.063(7) -0.005(6) 0.000(6) -0.047(6)
C40 0.031(4) 0.117(8) 0.067(7) 0.042(7) 0.016(4) 0.008(6)
Ir41 0.0284(3) 0.0634(4) 0.0281(3) -0.0041(3) 0.0036(2) 0.0067(3)
Cl42 0.0332(14) 0.059(2) 0.0391(17) 0.0051(15) 0.0065(13) 0.0074(12)
N43 0.033(3) 0.053(2) 0.031(2) -0.004(2) -0.002(2) 0.0065(19)
C44 0.037(5) 0.049(5) 0.033(3) -0.002(3) 0.001(3) 0.002(3)
C45 0.035(4) 0.045(5) 0.029(3) 0.000(3) 0.003(3) 0.004(3)
C46 0.031(4) 0.051(4) 0.0299(14) -0.0033(17) 0.0059(17) 0.003(2)
C47 0.033(5) 0.050(5) 0.030(3) -0.001(3) 0.005(3) 0.001(4)
C48 0.049(5) 0.060(3) 0.039(3) -0.010(3) -0.004(3) 0.002(3)
C49 0.047(6) 0.067(4) 0.037(4) -0.011(4) -0.004(4) -0.002(5)
C50 0.050(6) 0.076(4) 0.040(5) -0.015(4) -0.002(4) -0.007(5)
C51 0.053(5) 0.074(4) 0.050(5) -0.022(4) -0.002(4) -0.007(5)
N52 0.064(5) 0.085(5) 0.064(5) -0.033(4) -0.006(4) -0.009(5)
C53 0.061(6) 0.099(7) 0.061(6) -0.034(5) -0.009(5) -0.015(6)
C54 0.067(6) 0.108(9) 0.073(7) -0.028(7) -0.009(6) -0.004(6)
C55 0.091(8) 0.129(10) 0.084(8) -0.016(7) -0.013(7) 0.009(7)
C56 0.106(9) 0.151(12) 0.104(9) -0.012(9) -0.014(8) 0.034(8)
C57 0.128(11) 0.160(12) 0.118(10) 0.002(10) -0.011(9) 0.041(9)
C58 0.156(13) 0.176(13) 0.135(12) 0.010(10) -0.003(11) 0.019(10)
C59 0.181(15) 0.185(15) 0.145(13) 0.024(11) -0.001(13) 0.013(12)
C60 0.24(2) 0.199(19) 0.18(2) 0.031(15) 0.009(19) -0.016(16)
C61 0.065(7) 0.086(5) 0.078(7) -0.034(5) -0.003(5) -0.017(6)
C62 0.081(8) 0.119(8) 0.093(9) -0.017(7) 0.005(6) -0.024(7)
C63 0.123(10) 0.122(9) 0.126(10) 0.005(8) -0.002(8) -0.032(8)
C64 0.146(11) 0.148(10) 0.156(11) 0.018(9) 0.018(9) -0.043(9)
C65 0.159(12) 0.175(12) 0.161(12) 0.014(10) 0.031(9) -0.046(11)
C66 0.176(13) 0.188(14) 0.174(13) 0.019(11) 0.041(11) -0.055(12)
C67 0.182(14) 0.200(15) 0.179(15) 0.024(13) 0.051(12) -0.052(13)
C68 0.20(2) 0.21(2) 0.177(19) 0.017(17) 0.055(14) -0.070(19)
C69 0.054(6) 0.066(4) 0.053(5) -0.018(4) 0.001(4) -0.005(5)
C70 0.055(6) 0.059(3) 0.048(5) -0.012(4) -0.004(4) 0.000(5)
C71 0.0288(8) 0.091(4) 0.039(3) -0.005(3) 0.009(2) 0.008(2)
C72 0.040(3) 0.079(3) 0.040(3) -0.001(3) 0.013(3) 0.019(2)
C73 0.047(4) 0.080(3) 0.036(2) -0.009(2) 0.011(2) 0.014(3)
C74 0.043(3) 0.082(4) 0.035(2) 0.001(2) 0.0138(19) 0.012(3)
C75 0.037(2) 0.078(3) 0.046(3) -0.005(3) 0.018(2) 0.003(2)
C76 0.067(10) 0.082(3) 0.088(10) -0.006(5) 0.028(8) -0.018(4)
C77 0.069(9) 0.112(8) 0.045(4) 0.023(5) 0.018(4) 0.018(8)
C78 0.068(9) 0.100(6) 0.054(6) -0.031(5) 0.013(5) 0.016(7)
C79 0.082(10) 0.092(4) 0.068(8) 0.012(6) 0.027(8) 0.045(5)
C80 0.034(4) 0.143(10) 0.058(6) -0.012(6) -0.007(5) 0.008(8)

loop_
_atom_type_symbol
_atom_type_scat_dispersion_real
_atom_type_scat_dispersion_imag
_atom_type_scat_Cromer_Mann_a1
_atom_type_scat_Cromer_Mann_b1
_atom_type_scat_Cromer_Mann_a2
_atom_type_scat_Cromer_Mann_b2
_atom_type_scat_Cromer_Mann_a3
_atom_type_scat_Cromer_Mann_b3
_atom_type_scat_Cromer_Mann_a4
_atom_type_scat_Cromer_Mann_b4
_atom_type_scat_Cromer_Mann_c
_atom_type_scat_source
C 0.0033 0.0016 2.3100 20.8439 1.0200 10.2075 1.5886 0.5687 0.8650 51.6512 0.2156 'International Tables Vol C 4.2.6.8 and 6.1.1.4'
H 0.0000 0.0000 0.4930 10.5109 0.3229 26.1257 0.1402 3.1424 0.0408 57.7998 0.0030 'International Tables Vol C 4.2.6.8 and 6.1.1.4'
N 0.0061 0.0033 12.2126 0.0057 3.1322 9.8933 2.0125 28.9975 1.1663 0.5826 -11.5290 'International Tables Vol C 4.2.6.8 and 6.1.1.4'
Cl 0.1484 0.1585 11.4604 0.0104 7.1964 1.1662 6.2556 18.5194 1.6455 47.7784 -9.5574 'International Tables Vol C 4.2.6.8 and 6.1.1.4'
Ir -1.4442 7.9887 27.3049 1.5928 16.7296 8.8655 15.6115 0.4179 5.8338 45.0011 11.4722 'International Tables Vol C 4.2.6.8 and 6.1.1.4'

loop_
_geom_angle_atom_site_label_1
_geom_angle_site_symmetry_1
_geom_angle_atom_site_label_2
_geom_angle_atom_site_label_3
_geom_angle_site_symmetry_3
_geom_angle
_geom_angle_publ_flag
Cl2 . Ir1 N3 . 86.0(3) yes
Cl2 . Ir1 C6 . 87.3(4) yes
N3 . Ir1 C6 . 78.1(5) yes
Cl2 . Ir1 C31 . 127.3(5) yes
N3 . Ir1 C31 . 146.7(6) yes
C6 . Ir1 C31 . 99.8(5) yes
Cl2 . Ir1 C32 . 159.1(4) yes
N3 . Ir1 C32 . 109.6(6) yes
C6 . Ir1 C32 . 109.0(5) yes
C31 . Ir1 C32 . 39.0(6) yes
Cl2 . Ir1 C33 . 127.8(4) yes
N3 . Ir1 C33 . 99.5(5) yes
C6 . Ir1 C33 . 144.8(5) yes
C31 . Ir1 C33 . 63.0(6) yes
C32 . Ir1 C33 . 38.1(5) yes
Cl2 . Ir1 C34 . 97.8(4) yes
N3 . Ir1 C34 . 119.2(5) yes
C6 . Ir1 C34 . 162.1(6) yes
C31 . Ir1 C34 . 63.5(5) yes
C32 . Ir1 C34 . 62.8(5) yes
Cl2 . Ir1 C35 . 94.3(4) yes
N3 . Ir1 C35 . 156.4(5) yes
C6 . Ir1 C35 . 125.5(6) yes
C31 . Ir1 C35 . 40.2(6) yes
C32 . Ir1 C35 . 65.8(6) yes
C33 . Ir1 C34 . 35.1(6) yes
C33 . Ir1 C35 . 62.0(6) yes
C34 . Ir1 C35 . 37.3(6) yes
Ir1 . N3 C4 . 116.4(9) yes
Ir1 . N3 C8 . 123.8(9) yes
C4 . N3 C8 . 119.8(12) yes
N3 . C4 C5 . 117.8(12) yes
N3 . C4 H41 . 121.2 no
C5 . C4 H41 . 121.0 no
C4 . C5 C7 2_666 123.9(12) yes
C4 . C5 C6 . 111.4(11) yes
C7 2_666 C5 C6 . 124.5(12) yes
C5 . C6 Ir1 . 116.1(9) yes
C5 . C6 C7 . 113.6(11) yes
Ir1 . C6 C7 . 130.3(10) yes
C6 . C7 C5 2_666 121.9(12) yes
C6 . C7 H71 . 119.0 no
C5 2_666 C7 H71 . 119.1 no
N3 . C8 C9 . 119.4(14) yes
N3 . C8 C30 . 121.0(13) yes
C9 . C8 C30 . 119.5(14) yes
C8 . C9 C10 . 119.7(16) yes
C8 . C9 H91 . 119.8 no
C10 . C9 H91 . 120.5 no
C9 . C10 C11 . 121.6(16) yes
C9 . C10 H101 . 119.0 no
C11 . C10 H101 . 119.4 no
C10 . C11 N12 . 119.9(16) yes
C10 . C11 C29 . 118.0(14) yes
N12 . C11 C29 . 122.1(16) yes
C11 . N12 C13 . 118.3(15) yes
C11 . N12 C21 . 123.5(16) yes
C13 . N12 C21 . 118.1(14) yes
N12 . C13 C14 . 109.6(12) yes
N12 . C13 H131 . 109.3 no
C14 . C13 H131 . 109.1 no
N12 . C13 H132 . 109.6 no
C14 . C13 H132 . 109.8 no
H131 . C13 H132 . 109.5 no
C13 . C14 C15 . 109.2(8) yes
C13 . C14 H141 . 109.9 no
C15 . C14 H141 . 109.6 no
C13 . C14 H142 . 109.1 no
C15 . C14 H142 . 109.6 no
H141 . C14 H142 . 109.5 no
C14 . C15 C16 . 110.4(8) yes
C14 . C15 H151 . 109.3 no
C16 . C15 H151 . 109.0 no
C14 . C15 H152 . 109.1 no
C16 . C15 H152 . 109.6 no
H151 . C15 H152 . 109.5 no
C15 . C16 C17 . 109.5(8) yes
C15 . C16 H161 . 109.9 no
C17 . C16 H161 . 110.0 no
C15 . C16 H162 . 109.2 no
C17 . C16 H162 . 108.7 no
H161 . C16 H162 . 109.5 no
C16 . C17 C18 . 109.2(8) yes
C16 . C17 H171 . 108.7 no
C18 . C17 H171 . 109.1 no
C16 . C17 H172 . 110.2 no
C18 . C17 H172 . 110.2 no
H171 . C17 H172 . 109.5 no
C17 . C18 C19 . 109.5(9) yes
C17 . C18 H181 . 110.2 no
C19 . C18 H181 . 109.7 no
C17 . C18 H182 . 109.1 no
C19 . C18 H182 . 108.9 no
H181 . C18 H182 . 109.5 no
C18 . C19 C20 . 106.6(9) yes
C18 . C19 H191 . 109.6 no
C20 . C19 H191 . 108.4 no
C18 . C19 H192 . 110.2 no
C20 . C19 H192 . 112.5 no
H191 . C19 H192 . 109.5 no
C19 . C20 H201 . 108.6 no
C19 . C20 H202 . 111.9 no
H201 . C20 H202 . 109.5 no
C19 . C20 H203 . 107.8 no
H201 . C20 H203 . 109.5 no
H202 . C20 H203 . 109.5 no
N12 . C21 C22 . 111.9(12) yes
N12 . C21 H211 . 108.9 no
C22 . C21 H211 . 108.9 no
N12 . C21 H212 . 109.1 no
C22 . C21 H212 . 108.5 no
H211 . C21 H212 . 109.5 no
C21 . C22 C23 . 109.1(8) yes
C21 . C22 H221 . 109.2 no
C23 . C22 H221 . 109.0 no
C21 . C22 H222 . 109.6 no
C23 . C22 H222 . 110.5 no
H221 . C22 H222 . 109.5 no
C22 . C23 C24 . 109.8(8) yes
C22 . C23 H231 . 110.2 no
C24 . C23 H231 . 110.0 no
C22 . C23 H232 . 108.6 no
C24 . C23 H232 . 108.8 no
H231 . C23 H232 . 109.5 no
C23 . C24 C25 . 109.0(8) yes
C23 . C24 H241 . 110.3 no
C25 . C24 H241 . 109.2 no
C23 . C24 H242 . 109.1 no
C25 . C24 H242 . 109.7 no
H241 . C24 H242 . 109.5 no
C24 . C25 C26 . 110.1(8) yes
C24 . C25 H251 . 109.5 no
C26 . C25 H251 . 109.1 no
C24 . C25 H252 . 108.9 no
C26 . C25 H252 . 109.8 no
H251 . C25 H252 . 109.5 no
C25 . C26 C27 . 109.1(8) yes
C25 . C26 H261 . 110.1 no
C27 . C26 H261 . 109.6 no
C25 . C26 H262 . 109.5 no
C27 . C26 H262 . 109.1 no
H261 . C26 H262 . 109.5 no
C26 . C27 C28 . 109.4(9) yes
C26 . C27 H271 . 108.9 no
C28 . C27 H271 . 109.9 no
C26 . C27 H272 . 109.6 no
C28 . C27 H272 . 109.6 no
H271 . C27 H272 . 109.5 no
C27 . C28 H281 . 108.9 no
C27 . C28 H282 . 109.6 no
H281 . C28 H282 . 109.5 no
C27 . C28 H283 . 109.9 no
H281 . C28 H283 . 109.5 no
H282 . C28 H283 . 109.5 no
C11 . C29 C30 . 120.8(16) yes
C11 . C29 H291 . 119.9 no
C30 . C29 H291 . 119.4 no
C29 . C30 C8 . 120.4(15) yes
C29 . C30 H301 . 119.9 no
C8 . C30 H301 . 119.7 no
Ir1 . C31 C32 . 70.0(8) yes
Ir1 . C31 C35 . 71.1(8) yes
C32 . C31 C35 . 106.8(13) yes
Ir1 . C31 C40 . 127.1(10) yes
C32 . C31 C40 . 130.5(16) yes
C35 . C31 C40 . 122.6(17) yes
Ir1 . C32 C31 . 71.0(8) yes
Ir1 . C32 C33 . 75.6(8) yes
C31 . C32 C33 . 107.0(14) yes
Ir1 . C32 C39 . 127.3(11) yes
C31 . C32 C39 . 120.5(15) yes
C33 . C32 C39 . 131.5(17) yes
Ir1 . C33 C32 . 66.3(7) yes
Ir1 . C33 C34 . 72.6(8) yes
C32 . C33 C34 . 109.9(15) yes
Ir1 . C33 C38 . 125.0(11) yes
C32 . C33 C38 . 123.4(16) yes
C34 . C33 C38 . 126.7(15) yes
Ir1 . C34 C33 . 72.3(8) yes
Ir1 . C34 C35 . 68.3(8) yes
C33 . C34 C35 . 110.3(13) yes
Ir1 . C34 C37 . 124.3(10) yes
C33 . C34 C37 . 125.0(17) yes
C35 . C34 C37 . 124.7(17) yes
Ir1 . C35 C31 . 68.7(8) yes
Ir1 . C35 C34 . 74.4(9) yes
C31 . C35 C34 . 105.7(15) yes
Ir1 . C35 C36 . 126.1(11) yes
C31 . C35 C36 . 127.3(16) yes
C34 . C35 C36 . 126.7(15) yes
C35 . C36 H361 . 109.2 no
C35 . C36 H362 . 109.8 no
H361 . C36 H362 . 109.5 no
C35 . C36 H363 . 109.3 no
H361 . C36 H363 . 109.5 no
H362 . C36 H363 . 109.5 no
C34 . C37 H371 . 109.4 no
C34 . C37 H372 . 109.2 no
H371 . C37 H372 . 109.5 no
C34 . C37 H373 . 109.8 no
H371 . C37 H373 . 109.5 no
H372 . C37 H373 . 109.5 no
C33 . C38 H381 . 108.8 no
C33 . C38 H382 . 109.6 no
H381 . C38 H382 . 109.5 no
C33 . C38 H383 . 110.0 no
H381 . C38 H383 . 109.5 no
H382 . C38 H383 . 109.5 no
C32 . C39 H391 . 109.5 no
C32 . C39 H392 . 109.4 no
H391 . C39 H392 . 109.5 no
C32 . C39 H393 . 109.4 no
H391 . C39 H393 . 109.5 no
H392 . C39 H393 . 109.5 no
C31 . C40 H401 . 110.9 no
C31 . C40 H402 . 109.0 no
H401 . C40 H402 . 109.5 no
C31 . C40 H403 . 108.4 no
H401 . C40 H403 . 109.5 no
H402 . C40 H403 . 109.5 no
Cl42 . Ir41 N43 . 89.1(3) yes
Cl42 . Ir41 C46 . 87.0(4) yes
N43 . Ir41 C46 . 78.6(5) yes
Cl42 . Ir41 C71 . 135.9(5) yes
N43 . Ir41 C71 . 134.7(6) yes
C46 . Ir41 C71 . 96.7(5) yes
Cl42 . Ir41 C72 . 155.8(4) yes
N43 . Ir41 C72 . 103.3(6) yes
C46 . Ir41 C72 . 115.6(6) yes
C71 . Ir41 C72 . 38.3(6) yes
Cl42 . Ir41 C73 . 116.9(4) yes
N43 . Ir41 C73 . 105.1(6) yes
C46 . Ir41 C73 . 155.6(5) yes
C71 . Ir41 C73 . 63.2(6) yes
C72 . Ir41 C73 . 40.0(5) yes
Cl42 . Ir41 C74 . 92.8(4) yes
N43 . Ir41 C74 . 134.0(6) yes
C46 . Ir41 C74 . 147.4(6) yes
C71 . Ir41 C74 . 61.7(6) yes
C72 . Ir41 C74 . 63.6(6) yes
Cl42 . Ir41 C75 . 100.0(5) yes
N43 . Ir41 C75 . 168.1(5) yes
C46 . Ir41 C75 . 109.2(6) yes
C71 . Ir41 C75 . 37.5(6) yes
C72 . Ir41 C75 . 65.5(7) yes
C73 . Ir41 C74 . 35.7(6) yes
C73 . Ir41 C75 . 64.0(6) yes
C74 . Ir41 C75 . 38.7(6) yes
Ir41 . N43 C44 . 117.2(10) yes
Ir41 . N43 C48 . 124.7(9) yes
C44 . N43 C48 . 118.1(13) yes
N43 . C44 C45 . 115.3(13) yes
N43 . C44 H441 . 122.5 no
C45 . C44 H441 . 122.2 no
C44 . C45 C47 2_566 122.8(13) yes
C44 . C45 C46 . 114.3(12) yes
C47 2_566 C45 C46 . 122.7(13) yes
C45 . C46 Ir41 . 114.3(10) yes
C45 . C46 C47 . 115.2(12) yes
Ir41 . C46 C47 . 130.5(10) yes
C45 2_566 C47 C46 . 122.2(13) yes
C45 2_566 C47 H471 . 118.8 no
C46 . C47 H471 . 119.1 no
N43 . C48 C49 . 119.8(15) yes
N43 . C48 C70 . 119.9(14) yes
C49 . C48 C70 . 120.2(15) yes
C48 . C49 C50 . 120.6(18) yes
C48 . C49 H491 . 119.5 no
C50 . C49 H491 . 119.9 no
C49 . C50 C51 . 121.8(16) yes
C49 . C50 H501 . 119.1 no
C51 . C50 H501 . 119.1 no
C50 . C51 N52 . 121.4(16) yes
C50 . C51 C69 . 117.3(15) yes
N52 . C51 C69 . 121.4(18) yes
C51 . N52 C53 . 120.8(17) yes
C51 . N52 C61 . 119.8(17) yes
C53 . N52 C61 . 119.3(15) yes
N52 . C53 C54 . 114.9(13) yes
N52 . C53 H531 . 107.8 no
C54 . C53 H531 . 107.7 no
N52 . C53 H532 . 108.3 no
C54 . C53 H532 . 108.6 no
H531 . C53 H532 . 109.5 no
C53 . C54 C55 . 107.9(8) yes
C53 . C54 H541 . 110.3 no
C55 . C54 H541 . 110.1 no
C53 . C54 H542 . 109.5 no
C55 . C54 H542 . 109.4 no
H541 . C54 H542 . 109.5 no
C54 . C55 C56 . 109.9(8) yes
C54 . C55 H551 . 108.9 no
C56 . C55 H551 . 109.6 no
C54 . C55 H552 . 109.6 no
C56 . C55 H552 . 109.3 no
H551 . C55 H552 . 109.5 no
C55 . C56 C57 . 108.3(9) yes
C55 . C56 H561 . 109.6 no
C57 . C56 H561 . 109.2 no
C55 . C56 H562 . 110.0 no
C57 . C56 H562 . 110.2 no
H561 . C56 H562 . 109.5 no
C56 . C57 C58 . 107.3(9) yes
C56 . C57 H571 . 110.4 no
C58 . C57 H571 . 109.7 no
C56 . C57 H572 . 110.3 no
C58 . C57 H572 . 109.7 no
H571 . C57 H572 . 109.5 no
C57 . C58 C59 . 110.4(9) yes
C57 . C58 H581 . 109.0 no
C59 . C58 H581 . 110.8 no
C57 . C58 H582 . 108.9 no
C59 . C58 H582 . 108.2 no
H581 . C58 H582 . 109.5 no
C58 . C59 C60 . 107.9(9) yes
C58 . C59 H591 . 108.7 no
C60 . C59 H591 . 109.7 no
C58 . C59 H592 . 111.3 no
C60 . C59 H592 . 109.8 no
H591 . C59 H592 . 109.5 no
C59 . C60 H601 . 109.6 no
C59 . C60 H602 . 109.5 no
H601 . C60 H602 . 109.5 no
C59 . C60 H603 . 109.4 no
H601 . C60 H603 . 109.5 no
H602 . C60 H603 . 109.5 no
N52 . C61 C62 . 119.3(15) yes
N52 . C61 H611 . 106.6 no
C62 . C61 H611 . 106.7 no
N52 . C61 H612 . 107.3 no
C62 . C61 H612 . 107.2 no
H611 . C61 H612 . 109.5 no
C61 . C62 C63 . 106.9(8) yes
C61 . C62 H621 . 110.2 no
C63 . C62 H621 . 110.1 no
C61 . C62 H622 . 109.6 no
C63 . C62 H622 . 110.6 no
H621 . C62 H622 . 109.5 no
C62 . C63 C64 . 112.4(9) yes
C62 . C63 H631 . 109.7 no
C64 . C63 H631 . 108.2 no
C62 . C63 H632 . 108.7 no
C64 . C63 H632 . 108.3 no
H631 . C63 H632 . 109.5 no
C63 . C64 C65 . 109.1(9) yes
C63 . C64 H641 . 110.9 no
C65 . C64 H641 . 111.0 no
C63 . C64 H642 . 108.8 no
C65 . C64 H642 . 107.5 no
H641 . C64 H642 . 109.5 no
C64 . C65 C66 . 108.6(9) yes
C64 . C65 H651 . 111.7 no
C66 . C65 H651 . 109.1 no
C64 . C65 H652 . 108.0 no
C66 . C65 H652 . 110.0 no
H651 . C65 H652 . 109.5 no
C65 . C66 C67 . 108.6(9) yes
C65 . C66 H661 . 109.5 no
C67 . C66 H661 . 111.2 no
C65 . C66 H662 . 109.3 no
C67 . C66 H662 . 108.7 no
H661 . C66 H662 . 109.5 no
C66 . C67 C68 . 109.7(9) yes
C66 . C67 H671 . 108.0 no
C68 . C67 H671 . 107.2 no
C66 . C67 H672 . 110.7 no
C68 . C67 H672 . 111.7 no
H671 . C67 H672 . 109.5 no
C67 . C68 H681 . 109.5 no
C67 . C68 H682 . 111.7 no
H681 . C68 H682 . 109.5 no
C67 . C68 H683 . 107.2 no
H681 . C68 H683 . 109.5 no
H682 . C68 H683 . 109.5 no
C51 . C69 C70 . 121.4(18) yes
C51 . C69 H691 . 119.2 no
C70 . C69 H691 . 119.4 no
C48 . C70 C69 . 118.6(16) yes
C48 . C70 H701 . 120.9 no
C69 . C70 H701 . 120.5 no
Ir41 . C71 C72 . 70.3(8) yes
Ir41 . C71 C75 . 72.4(8) yes
C72 . C71 C75 . 113.0(14) yes
Ir41 . C71 C80 . 124.4(10) yes
C72 . C71 C80 . 120.7(16) yes
C75 . C71 C80 . 126.2(18) yes
Ir41 . C72 C71 . 71.4(9) yes
Ir41 . C72 C73 . 74.5(8) yes
C71 . C72 C73 . 105.0(15) yes
Ir41 . C72 C79 . 125.9(12) yes
C71 . C72 C79 . 126.3(15) yes
C73 . C72 C79 . 128.0(17) yes
C72 . C73 Ir41 . 65.4(7) yes
C72 . C73 C74 . 105.9(15) yes
Ir41 . C73 C74 . 71.4(9) yes
C72 . C73 C78 . 125.9(17) yes
Ir41 . C73 C78 . 128.0(12) yes
C74 . C73 C78 . 128.2(16) yes
Ir41 . C74 C73 . 72.9(9) yes
Ir41 . C74 C75 . 68.3(8) yes
C73 . C74 C75 . 111.6(15) yes
Ir41 . C74 C77 . 124.7(10) yes
C73 . C74 C77 . 127.1(17) yes
C75 . C74 C77 . 121.3(17) yes
Ir41 . C75 C74 . 72.9(9) yes
Ir41 . C75 C71 . 70.1(9) yes
C74 . C75 C71 . 104.0(15) yes
Ir41 . C75 C76 . 124.4(11) yes
C74 . C75 C76 . 127.2(17) yes
C71 . C75 C76 . 128.6(16) yes
C75 . C76 H761 . 109.5 no
C75 . C76 H762 . 109.7 no
H761 . C76 H762 . 109.5 no
C75 . C76 H763 . 109.2 no
H761 . C76 H763 . 109.5 no
H762 . C76 H763 . 109.5 no
C74 . C77 H771 . 109.6 no
C74 . C77 H772 . 109.5 no
H771 . C77 H772 . 109.5 no
C74 . C77 H773 . 109.3 no
H771 . C77 H773 . 109.5 no
H772 . C77 H773 . 109.5 no
C73 . C78 H781 . 109.7 no
C73 . C78 H782 . 109.3 no
H781 . C78 H782 . 109.5 no
C73 . C78 H783 . 109.4 no
H781 . C78 H783 . 109.5 no
H782 . C78 H783 . 109.5 no
C72 . C79 H791 . 109.2 no
C72 . C79 H792 . 109.1 no
H791 . C79 H792 . 109.5 no
C72 . C79 H793 . 110.1 no
H791 . C79 H793 . 109.5 no
H792 . C79 H793 . 109.5 no
C71 . C80 H801 . 109.9 no
C71 . C80 H802 . 109.4 no
H801 . C80 H802 . 109.5 no
C71 . C80 H803 . 109.1 no
H801 . C80 H803 . 109.5 no
H802 . C80 H803 . 109.5 no

loop_
_geom_bond_atom_site_label_1
_geom_bond_atom_site_label_2
_geom_bond_site_symmetry_2
_geom_bond_distance
_geom_bond_publ_flag
Ir1 Cl2 . 2.389(3) yes
Ir1 N3 . 2.074(11) yes
Ir1 C6 . 2.030(12) yes
Ir1 C31 . 2.140(13) yes
Ir1 C32 . 2.126(14) yes
Ir1 C33 . 2.248(13) yes
Ir1 C34 . 2.252(13) yes
Ir1 C35 . 2.173(14) yes
N3 C4 . 1.297(16) yes
N3 C8 . 1.420(17) yes
C4 C5 . 1.452(18) yes
C4 H41 . 0.950 no
C5 C7 2_666 1.388(16) yes
C5 C6 . 1.429(18) yes
C6 C7 . 1.389(18) yes
C7 H71 . 0.950 no
C8 C9 . 1.40(2) yes
C8 C30 . 1.38(2) yes
C9 C10 . 1.38(2) yes
C9 H91 . 0.950 no
C10 C11 . 1.40(2) yes
C10 H101 . 0.950 no
C11 N12 . 1.404(19) yes
C11 C29 . 1.39(2) yes
N12 C13 . 1.48(2) yes
N12 C21 . 1.45(2) yes
C13 C14 . 1.544(9) yes
C13 H131 . 0.950 no
C13 H132 . 0.950 no
C14 C15 . 1.556(9) yes
C14 H141 . 0.950 no
C14 H142 . 0.950 no
C15 C16 . 1.553(9) yes
C15 H151 . 0.950 no
C15 H152 . 0.950 no
C16 C17 . 1.553(9) yes
C16 H161 . 0.950 no
C16 H162 . 0.950 no
C17 C18 . 1.555(9) yes
C17 H171 . 0.950 no
C17 H172 . 0.950 no
C18 C19 . 1.544(9) yes
C18 H181 . 0.950 no
C18 H182 . 0.950 no
C19 C20 . 1.552(10) yes
C19 H191 . 0.950 no
C19 H192 . 0.950 no
C20 H201 . 0.950 no
C20 H202 . 0.950 no
C20 H203 . 0.950 no
C21 C22 . 1.542(9) yes
C21 H211 . 0.950 no
C21 H212 . 0.950 no
C22 C23 . 1.545(9) yes
C22 H221 . 0.950 no
C22 H222 . 0.950 no
C23 C24 . 1.552(9) yes
C23 H231 . 0.950 no
C23 H232 . 0.950 no
C24 C25 . 1.551(9) yes
C24 H241 . 0.950 no
C24 H242 . 0.950 no
C25 C26 . 1.539(9) yes
C25 H251 . 0.950 no
C25 H252 . 0.950 no
C26 C27 . 1.543(9) yes
C26 H261 . 0.950 no
C26 H262 . 0.950 no
C27 C28 . 1.546(9) yes
C27 H271 . 0.950 no
C27 H272 . 0.950 no
C28 H281 . 0.950 no
C28 H282 . 0.950 no
C28 H283 . 0.950 no
C29 C30 . 1.399(19) yes
C29 H291 . 0.950 no
C30 H301 . 0.950 no
C31 C32 . 1.42(2) yes
C31 C35 . 1.48(2) yes
C31 C40 . 1.50(2) yes
C32 C33 . 1.43(2) yes
C32 C39 . 1.52(2) yes
C33 C34 . 1.36(2) yes
C33 C38 . 1.49(2) yes
C34 C35 . 1.42(2) yes
C34 C37 . 1.533(19) yes
C35 C36 . 1.49(2) yes
C36 H361 . 0.950 no
C36 H362 . 0.950 no
C36 H363 . 0.950 no
C37 H371 . 0.950 no
C37 H372 . 0.950 no
C37 H373 . 0.950 no
C38 H381 . 0.950 no
C38 H382 . 0.950 no
C38 H383 . 0.950 no
C39 H391 . 0.950 no
C39 H392 . 0.950 no
C39 H393 . 0.950 no
C40 H401 . 0.950 no
C40 H402 . 0.950 no
C40 H403 . 0.950 no
Ir41 Cl42 . 2.394(4) yes
Ir41 N43 . 2.044(12) yes
Ir41 C46 . 2.017(13) yes
Ir41 C71 . 2.143(14) yes
Ir41 C72 . 2.128(15) yes
Ir41 C73 . 2.255(14) yes
Ir41 C74 . 2.235(14) yes
Ir41 C75 . 2.173(15) yes
N43 C44 . 1.318(16) yes
N43 C48 . 1.451(18) yes
C44 C45 . 1.421(19) yes
C44 H441 . 0.950 no
C45 C47 2_566 1.408(17) yes
C45 C46 . 1.425(19) yes
C46 C47 . 1.369(19) yes
C47 H471 . 0.950 no
C48 C49 . 1.38(2) yes
C48 C70 . 1.41(2) yes
C49 C50 . 1.33(2) yes
C49 H491 . 0.950 no
C50 C51 . 1.44(3) yes
C50 H501 . 0.950 no
C51 N52 . 1.41(2) yes
C51 C69 . 1.38(2) yes
N52 C53 . 1.43(2) yes
N52 C61 . 1.37(2) yes
C53 C54 . 1.540(9) yes
C53 H531 . 0.950 no
C53 H532 . 0.950 no
C54 C55 . 1.544(9) yes
C54 H541 . 0.950 no
C54 H542 . 0.950 no
C55 C56 . 1.537(9) yes
C55 H551 . 0.950 no
C55 H552 . 0.950 no
C56 C57 . 1.555(9) yes
C56 H561 . 0.950 no
C56 H562 . 0.950 no
C57 C58 . 1.556(10) yes
C57 H571 . 0.950 no
C57 H572 . 0.950 no
C58 C59 . 1.545(10) yes
C58 H581 . 0.950 no
C58 H582 . 0.950 no
C59 C60 . 1.549(10) yes
C59 H591 . 0.950 no
C59 H592 . 0.950 no
C60 H601 . 0.950 no
C60 H602 . 0.950 no
C60 H603 . 0.950 no
C61 C62 . 1.547(9) yes
C61 H611 . 0.950 no
C61 H612 . 0.950 no
C62 C63 . 1.552(9) yes
C62 H621 . 0.950 no
C62 H622 . 0.950 no
C63 C64 . 1.539(9) yes
C63 H631 . 0.950 no
C63 H632 . 0.950 no
C64 C65 . 1.525(9) yes
C64 H641 . 0.950 no
C64 H642 . 0.950 no
C65 C66 . 1.562(9) yes
C65 H651 . 0.950 no
C65 H652 . 0.950 no
C66 C67 . 1.548(10) yes
C66 H661 . 0.950 no
C66 H662 . 0.950 no
C67 C68 . 1.554(10) yes
C67 H671 . 0.950 no
C67 H672 . 0.950 no
C68 H681 . 0.950 no
C68 H682 . 0.950 no
C68 H683 . 0.950 no
C69 C70 . 1.40(2) yes
C69 H691 . 0.950 no
C70 H701 . 0.950 no
C71 C72 . 1.40(2) yes
C71 C75 . 1.39(2) yes
C71 C80 . 1.56(2) yes
C72 C73 . 1.50(2) yes
C72 C79 . 1.49(2) yes
C73 C74 . 1.38(2) yes
C73 C78 . 1.48(2) yes
C74 C75 . 1.46(2) yes
C74 C77 . 1.52(2) yes
C75 C76 . 1.46(3) yes
C76 H761 . 0.950 no
C76 H762 . 0.950 no
C76 H763 . 0.950 no
C77 H771 . 0.950 no
C77 H772 . 0.950 no
C77 H773 . 0.950 no
C78 H781 . 0.950 no
C78 H782 . 0.950 no
C78 H783 . 0.950 no
C79 H791 . 0.950 no
C79 H792 . 0.950 no
C79 H793 . 0.950 no
C80 H801 . 0.950 no
C80 H802 . 0.950 no
C80 H803 . 0.950 no

loop_
_geom_hbond_atom_site_label_D
_geom_hbond_atom_site_label_H
_geom_hbond_atom_site_label_A
_geom_hbond_site_symmetry_A
_geom_hbond_angle_DHA
_geom_hbond_distance_DH
_geom_hbond_distance_HA
_geom_hbond_distance_DA
_geom_hbond_publ_flag
C18 H181 C59 3_646 156.3(9) 0.950 2.453 3.35(3) yes
C20 H201 C39 2_656 152.7(11) 0.950 2.533 3.41(3) yes
C59 H592 C18 3_656 152.8(8) 0.950 2.472 3.35(3) yes
